data_7157674
loop_
_publ_author_name
'Wang, Ziyang'
'Huang, Anqi'
'Fang, Fang'
'Li, Pengfei'
'Liu, Guokai'
'Li, Wenjun'

_publ_section_title
;
 Non-hydrogen bond catalyst-mediated diastereoselective conjugate
 additions of 5H-oxazol-4-ones to o-hydroxyphenyl-substituted p-quinone
 methides.
;
_journal_issue 35
_journal_name_full 'Organic &amp; biomolecular chemistry'
_journal_page_first 6807
_journal_page_last 6811
_journal_paper_doi 10.1039/d0ob01558j
_journal_volume 18
_journal_year 2020
_chemical_formula_moiety 'C31 H34 Br N O4'
_chemical_formula_sum 'C31 H34 Br N O4'
_chemical_formula_weight 564.50
_space_group_crystal_system monoclinic
_space_group_IT_number 14
_space_group_name_Hall '-P 2ybc'
_space_group_name_H-M_alt 'P 1 21/c 1'
_atom_sites_solution_hydrogens geom
_atom_sites_solution_primary dual
_audit_creation_date 2018-09-28
_audit_creation_method
;
Olex2 1.2
(compiled 2018.05.29 svn.r3508 for OlexSys, GUI svn.r5506)
;
_audit_update_record
;
2020-07-21 deposited with the CCDC.	2020-08-18 downloaded from the CCDC.
;
_cell_angle_alpha 90
_cell_angle_beta 98.138(6)
_cell_angle_gamma 90
_cell_formula_units_Z 4
_cell_length_a 10.805(2)
_cell_length_b 28.766(4)
_cell_length_c 9.1158(16)
_cell_measurement_reflns_used 9826
_cell_measurement_temperature 100
_cell_measurement_theta_max 27.523
_cell_measurement_theta_min 2.368
_cell_volume 2804.8(8)
_computing_cell_refinement 'SAINT V8.38A (?, 2016)'
_computing_data_reduction 'SAINT V8.38A (?, 2016)'
_computing_molecular_graphics 'Olex2 (Dolomanov et al., 2009)'
_computing_publication_material 'Olex2 (Dolomanov et al., 2009)'
_computing_structure_refinement 'XL (Sheldrick, 2008)'
_computing_structure_solution 'ShelXT (Sheldrick, 2015)'
_diffrn_ambient_temperature 100
_diffrn_detector 'Bruker PHOTO 100 area detector'
_diffrn_detector_area_resol_mean 7.9
_diffrn_detector_type 'CCD area detector'
_diffrn_measured_fraction_theta_full 0.999
_diffrn_measured_fraction_theta_max 0.993
_diffrn_measurement_device 'three-circle diffractometer'
_diffrn_measurement_device_type 'Bruker PHOTO 100 area detector'
_diffrn_measurement_method '\w and \f scans'
_diffrn_radiation_monochromator 'mirror optics'
_diffrn_radiation_probe x-ray
_diffrn_radiation_type MoK\a
_diffrn_radiation_wavelength 0.71073
_diffrn_reflns_av_R_equivalents 0.0548
_diffrn_reflns_av_unetI/netI 0.0324
_diffrn_reflns_Laue_measured_fraction_full 0.999
_diffrn_reflns_Laue_measured_fraction_max 0.993
_diffrn_reflns_limit_h_max 14
_diffrn_reflns_limit_h_min -13
_diffrn_reflns_limit_k_max 37
_diffrn_reflns_limit_k_min -37
_diffrn_reflns_limit_l_max 10
_diffrn_reflns_limit_l_min -11
_diffrn_reflns_number 43790
_diffrn_reflns_point_group_measured_fraction_full 0.999
_diffrn_reflns_point_group_measured_fraction_max 0.993
_diffrn_reflns_theta_full 25.242
_diffrn_reflns_theta_max 27.559
_diffrn_reflns_theta_min 2.365
_diffrn_source 'microfocus sealed X-ray tube'
_diffrn_source_type 'Incoatec I\ms'
_exptl_absorpt_coefficient_mu 1.501
_exptl_absorpt_correction_T_max 0.7456
_exptl_absorpt_correction_T_min 0.5737
_exptl_absorpt_correction_type multi-scan
_exptl_absorpt_process_details SADABS
_exptl_crystal_colour colourless
_exptl_crystal_colour_primary colourless
_exptl_crystal_density_diffrn 1.337
_exptl_crystal_description block
_exptl_crystal_F_000 1176
_exptl_crystal_size_max 0.48
_exptl_crystal_size_mid 0.45
_exptl_crystal_size_min 0.39
_refine_diff_density_max 0.634
_refine_diff_density_min -0.719
_refine_diff_density_rms 0.059
_refine_ls_extinction_coef 0.0042(4)
_refine_ls_extinction_expression Fc^*^=kFc[1+0.001xFc^2^\l^3^/sin(2\q)]^-1/4^
_refine_ls_extinction_method 'SHELXL-2016/6 (Sheldrick 2016)'
_refine_ls_goodness_of_fit_ref 1.047
_refine_ls_hydrogen_treatment constr
_refine_ls_matrix_type full
_refine_ls_number_parameters 344
_refine_ls_number_reflns 6427
_refine_ls_number_restraints 3
_refine_ls_restrained_S_all 1.048
_refine_ls_R_factor_all 0.0399
_refine_ls_R_factor_gt 0.0333
_refine_ls_shift/su_max 0.003
_refine_ls_shift/su_mean 0.000
_refine_ls_structure_factor_coef Fsqd
_refine_ls_weighting_details 'w=1/[\s^2^(Fo^2^)+(0.0211P)^2^+2.7926P] where P=(Fo^2^+2Fc^2^)/3'
_refine_ls_weighting_scheme calc
_refine_ls_wR_factor_gt 0.0734
_refine_ls_wR_factor_ref 0.0758
_reflns_Friedel_coverage 0.000
_reflns_number_gt 5698
_reflns_number_total 6427
_reflns_threshold_expression 'I > 2\s(I)'
_cod_data_source_file d0ob01558j2.cif
_cod_data_source_block cxy0498_0m
_cod_depositor_comments 'Adding full bibliography for 7157674.cif.'
_cod_original_cell_volume 2804.7(9)
_cod_database_code 7157674
_shelx_shelxl_version_number 2016/6
_shelx_space_group_comment
;
The symmetry employed for this shelxl refinement is uniquely defined
by the following loop, which should always be used as a source of
symmetry information in preference to the above space-group names.
They are only intended as comments.
;
_shelx_estimated_absorpt_t_max 0.592
_shelx_estimated_absorpt_t_min 0.533
_olex2_refinement_description
;
1. Fixed Uiso
 At 1.2 times of:
  All C(H) groups
 At 1.5 times of:
  All C(H,H,H) groups, All O(H) groups
2.a Ternary CH refined with riding coordinates:
 C6(H6)
2.b Aromatic/amide H refined with riding coordinates:
 C4(H4), C10(H10), C11(H11), C12(H12), C13(H13), C14(H14), C20(H20), C27(H27),
 C28(H28), C30(H30)
2.c Idealised Me refined as rotating group:
 C1(H1A,H1B,H1C), C16(H16A,H16B,H16C), C17(H17A,H17B,H17C), C22(H22A,H22B,
 H22C), C23(H23A,H23B,H23C), C24(H24A,H24B,H24C), C31(H31A,H31B,H31C)
2.d Idealised tetrahedral OH refined as rotating group:
 O2(H2), O3(H3)
;
_olex2_submission_special_instructions 'No special instructions were received'

loop_
_space_group_symop_operation_xyz
'x, y, z'
'-x, y+1/2, -z+1/2'
'-x, -y, -z'
'x, -y-1/2, z-1/2'

loop_
_atom_site_label
_atom_site_type_symbol
_atom_site_fract_x
_atom_site_fract_y
_atom_site_fract_z
_atom_site_U_iso_or_equiv
_atom_site_adp_type
_atom_site_occupancy
_atom_site_site_symmetry_order
_atom_site_calc_flag
_atom_site_refinement_flags_posn
_atom_site_refinement_flags_adp
_atom_site_refinement_flags_occupancy
_atom_site_disorder_assembly
_atom_site_disorder_group
Br1 Br 0.10710(2) 0.51979(2) 0.32713(2) 0.02376(7) Uani 1 1 d . . . . .
O1 O 0.16654(11) 0.40830(4) 0.77167(13) 0.0137(2) Uani 1 1 d . . . . .
O2 O 0.67857(12) 0.29805(4) 0.75143(15) 0.0222(3) Uani 1 1 d . . . . .
H2 H 0.648440 0.273714 0.783059 0.033 Uiso 1 1 calc GR . . . .
O3 O 0.54739(11) 0.51437(4) 0.81231(13) 0.0175(3) Uani 1 1 d . . . . .
H3 H 0.589130 0.539055 0.814217 0.026 Uiso 1 1 calc GR . . . .
O4 O 0.32336(12) 0.40473(4) 1.13389(13) 0.0193(3) Uani 1 1 d . . . . .
N1 N 0.21948(14) 0.35546(5) 0.95518(16) 0.0165(3) Uani 1 1 d . . . . .
C1 C 0.86759(17) 0.35781(7) 0.9241(2) 0.0241(4) Uani 1 1 d . . . . .
H1A H 0.861763 0.334158 0.846018 0.036 Uiso 1 1 calc GR . . . .
H1B H 0.942520 0.352222 0.995921 0.036 Uiso 1 1 calc GR . . . .
H1C H 0.872760 0.388700 0.879960 0.036 Uiso 1 1 calc GR . . . .
C2 C 0.75110(16) 0.35525(6) 1.0029(2) 0.0167(3) Uani 1 1 d . . . . .
C3 C 0.63240(16) 0.36363(6) 0.89068(19) 0.0149(3) Uani 1 1 d . . . . .
C4 C 0.55287(16) 0.40085(6) 0.90769(19) 0.0143(3) Uani 1 1 d . . . . .
H4 H 0.571967 0.420578 0.991422 0.017 Uiso 1 1 calc R . . . .
C5 C 0.44697(15) 0.41018(6) 0.80707(18) 0.0128(3) Uani 1 1 d . . . . .
C6 C 0.36396(15) 0.45113(6) 0.83613(18) 0.0118(3) Uani 1 1 d . . . . .
H6 H 0.411051 0.468173 0.922058 0.014 Uiso 1 1 calc R . . . .
C7 C 0.24133(15) 0.43506(6) 0.88863(18) 0.0133(3) Uani 1 1 d . . . . .
C8 C 0.16559(15) 0.36439(6) 0.82150(19) 0.0147(3) Uani 1 1 d . . . . .
C9 C 0.10326(16) 0.33085(6) 0.71506(19) 0.0170(3) Uani 1 1 d . . . . .
C10 C 0.02054(18) 0.34618(7) 0.5928(2) 0.0217(4) Uani 1 1 d . . . . .
H10 H 0.003633 0.378415 0.578897 0.026 Uiso 1 1 calc R . . . .
C11 C -0.03666(19) 0.31406(8) 0.4918(2) 0.0277(4) Uani 1 1 d . . . . .
H11 H -0.094835 0.324161 0.410036 0.033 Uiso 1 1 calc R . . . .
C12 C -0.0089(2) 0.26720(7) 0.5103(2) 0.0299(5) Uani 1 1 d . . . . .
H12 H -0.047262 0.245354 0.439947 0.036 Uiso 1 1 calc R . . . .
C13 C 0.12992(18) 0.28364(6) 0.7348(2) 0.0219(4) Uani 1 1 d . . . . .
H13 H 0.185469 0.273267 0.818566 0.026 Uiso 1 1 calc R . . . .
C14 C 0.0743(2) 0.25190(7) 0.6306(2) 0.0287(5) Uani 1 1 d . . . . .
H14 H 0.093313 0.219738 0.641764 0.034 Uiso 1 1 calc R . . . .
C15 C 0.26888(16) 0.39788(6) 1.00971(19) 0.0153(3) Uani 1 1 d . . . . .
C16 C 0.74332(17) 0.30768(6) 1.0782(2) 0.0193(4) Uani 1 1 d . . . . .
H16A H 0.732040 0.283236 1.002599 0.029 Uiso 1 1 calc GR . . . .
H16B H 0.672253 0.307490 1.134134 0.029 Uiso 1 1 calc GR . . . .
H16C H 0.820722 0.302003 1.145875 0.029 Uiso 1 1 calc GR . . . .
C17 C 0.76645(18) 0.39199(7) 1.1265(2) 0.0240(4) Uani 1 1 d . . . . .
H17A H 0.844092 0.386140 1.193589 0.036 Uiso 1 1 calc GR . . . .
H17B H 0.695326 0.390255 1.182157 0.036 Uiso 1 1 calc GR . . . .
H17C H 0.769728 0.422997 1.082732 0.036 Uiso 1 1 calc GR . . . .
C18 C 0.59922(16) 0.33500(6) 0.7655(2) 0.0159(3) Uani 1 1 d . . . . .
C19 C 0.49307(16) 0.34320(6) 0.65963(18) 0.0144(3) Uani 1 1 d . . . . .
C20 C 0.41933(15) 0.38170(6) 0.68325(18) 0.0137(3) Uani 1 1 d . . . . .
H20 H 0.348285 0.388632 0.612729 0.016 Uiso 1 1 calc R . . . .
C21 C 0.45994(17) 0.31261(6) 0.52021(19) 0.0167(3) Uani 1 1 d . . . . .
C22 C 0.56548(19) 0.31560(7) 0.4221(2) 0.0235(4) Uani 1 1 d . . . . .
H22A H 0.573800 0.347787 0.389668 0.035 Uiso 1 1 calc GR . . . .
H22B H 0.544975 0.295508 0.335241 0.035 Uiso 1 1 calc GR . . . .
H22C H 0.644469 0.305393 0.479288 0.035 Uiso 1 1 calc GR . . . .
C23 C 0.43628(18) 0.26175(6) 0.5625(2) 0.0222(4) Uani 1 1 d . . . . .
H23A H 0.511410 0.249249 0.622294 0.033 Uiso 1 1 calc GR . . . .
H23B H 0.416280 0.243125 0.472214 0.033 Uiso 1 1 calc GR . . . .
H23C H 0.366114 0.260587 0.619742 0.033 Uiso 1 1 calc GR . . . .
C24 C 0.33947(18) 0.32857(6) 0.4234(2) 0.0203(4) Uani 1 1 d . . . . .
H24A H 0.269169 0.326226 0.480157 0.030 Uiso 1 1 calc GR . . . .
H24B H 0.323540 0.308751 0.335301 0.030 Uiso 1 1 calc GR . . . .
H24C H 0.348825 0.360904 0.392975 0.030 Uiso 1 1 calc GR . . . .
C25 C 0.34982(15) 0.48553(6) 0.70766(18) 0.0126(3) Uani 1 1 d . . . . .
C26 C 0.44828(16) 0.51687(6) 0.70163(18) 0.0140(3) Uani 1 1 d . . . . .
C27 C 0.44530(17) 0.54842(6) 0.58571(19) 0.0167(3) Uani 1 1 d . . . . .
H27 H 0.513160 0.569286 0.583536 0.020 Uiso 1 1 calc R . . . .
C28 C 0.34448(17) 0.54982(6) 0.47308(19) 0.0177(4) Uani 1 1 d . . . . .
H28 H 0.342123 0.571473 0.394036 0.021 Uiso 1 1 calc R . . . .
C29 C 0.24763(16) 0.51884(6) 0.47917(18) 0.0160(3) Uani 1 1 d . . . . .
C30 C 0.24907(16) 0.48679(6) 0.59363(19) 0.0151(3) Uani 1 1 d . . . . .
H30 H 0.181384 0.465742 0.594180 0.018 Uiso 1 1 calc R . . . .
C31 C 0.16284(16) 0.47424(6) 0.9379(2) 0.0169(3) Uani 1 1 d . . . . .
H31A H 0.141181 0.496078 0.855771 0.025 Uiso 1 1 calc GR . . . .
H31B H 0.210468 0.490524 1.022005 0.025 Uiso 1 1 calc GR . . . .
H31C H 0.086146 0.461432 0.967769 0.025 Uiso 1 1 calc GR . . . .

loop_
_atom_site_aniso_label
_atom_site_aniso_U_11
_atom_site_aniso_U_22
_atom_site_aniso_U_33
_atom_site_aniso_U_23
_atom_site_aniso_U_13
_atom_site_aniso_U_12
Br1 0.01981(10) 0.03172(12) 0.01777(10) 0.00797(8) -0.00416(7) -0.00025(8)
O1 0.0145(6) 0.0129(6) 0.0130(6) -0.0008(4) -0.0005(5) -0.0017(4)
O2 0.0239(7) 0.0175(6) 0.0255(7) -0.0005(5) 0.0045(5) 0.0088(5)
O3 0.0181(6) 0.0183(6) 0.0149(6) 0.0018(5) -0.0019(5) -0.0058(5)
O4 0.0223(6) 0.0218(7) 0.0126(6) 0.0032(5) -0.0017(5) -0.0052(5)
N1 0.0183(7) 0.0146(7) 0.0165(7) 0.0010(6) 0.0027(6) -0.0021(6)
C1 0.0163(9) 0.0263(10) 0.0301(10) 0.0094(8) 0.0046(8) 0.0009(7)
C2 0.0140(8) 0.0153(8) 0.0201(9) 0.0030(7) 0.0002(7) 0.0017(6)
C3 0.0143(8) 0.0148(8) 0.0159(8) 0.0035(6) 0.0031(7) 0.0003(6)
C4 0.0158(8) 0.0134(8) 0.0141(8) 0.0007(6) 0.0035(6) -0.0011(6)
C5 0.0147(8) 0.0110(8) 0.0133(8) 0.0027(6) 0.0045(6) 0.0006(6)
C6 0.0131(7) 0.0110(8) 0.0109(7) 0.0002(6) 0.0006(6) -0.0006(6)
C7 0.0144(8) 0.0136(8) 0.0114(7) -0.0015(6) 0.0001(6) -0.0015(6)
C8 0.0132(8) 0.0147(8) 0.0170(8) -0.0007(6) 0.0048(6) -0.0009(6)
C9 0.0168(8) 0.0182(9) 0.0170(8) -0.0022(7) 0.0064(7) -0.0054(7)
C10 0.0246(9) 0.0222(9) 0.0184(9) -0.0018(7) 0.0030(7) -0.0054(8)
C11 0.0282(10) 0.0350(11) 0.0195(9) -0.0048(8) 0.0022(8) -0.0110(9)
C12 0.0336(11) 0.0326(11) 0.0258(10) -0.0126(9) 0.0127(9) -0.0180(9)
C13 0.0231(9) 0.0187(9) 0.0249(9) -0.0010(7) 0.0065(8) -0.0053(7)
C14 0.0343(11) 0.0182(9) 0.0362(12) -0.0075(8) 0.0143(9) -0.0100(8)
C15 0.0138(8) 0.0167(8) 0.0161(8) 0.0014(7) 0.0051(7) -0.0011(6)
C16 0.0194(9) 0.0177(9) 0.0208(9) 0.0035(7) 0.0036(7) 0.0010(7)
C17 0.0226(9) 0.0209(9) 0.0253(10) -0.0006(8) -0.0075(8) 0.0022(7)
C18 0.0173(8) 0.0134(8) 0.0180(8) 0.0011(7) 0.0063(7) 0.0035(6)
C19 0.0182(8) 0.0132(8) 0.0126(8) 0.0012(6) 0.0049(6) -0.0007(6)
C20 0.0141(8) 0.0144(8) 0.0126(8) 0.0025(6) 0.0024(6) -0.0008(6)
C21 0.0235(9) 0.0135(8) 0.0143(8) -0.0009(6) 0.0067(7) -0.0004(7)
C22 0.0319(10) 0.0226(10) 0.0182(9) -0.0037(7) 0.0114(8) -0.0014(8)
C23 0.0259(10) 0.0155(9) 0.0257(10) -0.0004(7) 0.0050(8) -0.0007(7)
C24 0.0286(10) 0.0172(9) 0.0144(8) -0.0014(7) 0.0009(7) -0.0009(7)
C25 0.0153(8) 0.0101(7) 0.0127(7) 0.0002(6) 0.0030(6) 0.0017(6)
C26 0.0151(8) 0.0141(8) 0.0128(8) -0.0023(6) 0.0016(6) 0.0008(6)
C27 0.0191(8) 0.0147(8) 0.0167(8) 0.0001(7) 0.0042(7) -0.0024(7)
C28 0.0224(9) 0.0148(8) 0.0158(8) 0.0032(7) 0.0028(7) 0.0009(7)
C29 0.0158(8) 0.0198(9) 0.0116(8) 0.0009(7) -0.0010(6) 0.0027(7)
C30 0.0160(8) 0.0132(8) 0.0160(8) -0.0010(6) 0.0021(6) -0.0010(6)
C31 0.0172(8) 0.0169(9) 0.0167(8) -0.0019(7) 0.0030(7) 0.0013(7)

loop_
_atom_type_symbol
_atom_type_description
_atom_type_scat_dispersion_real
_atom_type_scat_dispersion_imag
_atom_type_scat_source
C C 0.0033 0.0016 'International Tables Vol C Tables 4.2.6.8 and 6.1.1.4'
H H 0.0000 0.0000 'International Tables Vol C Tables 4.2.6.8 and 6.1.1.4'
Br Br -0.2901 2.4595 'International Tables Vol C Tables 4.2.6.8 and 6.1.1.4'
N N 0.0061 0.0033 'International Tables Vol C Tables 4.2.6.8 and 6.1.1.4'
O O 0.0106 0.0060 'International Tables Vol C Tables 4.2.6.8 and 6.1.1.4'

loop_
_geom_angle_atom_site_label_1
_geom_angle_atom_site_label_2
_geom_angle_atom_site_label_3
_geom_angle
_geom_angle_site_symmetry_1
_geom_angle_site_symmetry_3
_geom_angle_publ_flag
C8 O1 C7 106.17(12) . . ?
C18 O2 H2 109.5 . . ?
C26 O3 H3 109.5 . . ?
C8 N1 C15 105.04(14) . . ?
H1A C1 H1B 109.5 . . ?
H1A C1 H1C 109.5 . . ?
H1B C1 H1C 109.5 . . ?
C2 C1 H1A 109.5 . . ?
C2 C1 H1B 109.5 . . ?
C2 C1 H1C 109.5 . . ?
C1 C2 C3 109.98(15) . . ?
C1 C2 C16 110.58(14) . . ?
C1 C2 C17 107.42(15) . . ?
C16 C2 C3 110.01(14) . . ?
C17 C2 C3 111.86(14) . . ?
C17 C2 C16 106.93(15) . . ?
C4 C3 C2 120.91(16) . . ?
C4 C3 C18 116.59(16) . . ?
C18 C3 C2 122.50(15) . . ?
C3 C4 H4 118.7 . . ?
C5 C4 C3 122.55(16) . . ?
C5 C4 H4 118.7 . . ?
C4 C5 C6 118.97(15) . . ?
C4 C5 C20 118.97(15) . . ?
C20 C5 C6 122.06(15) . . ?
C5 C6 H6 105.6 . . ?
C5 C6 C7 111.98(13) . . ?
C7 C6 H6 105.6 . . ?
C25 C6 C5 111.42(13) . . ?
C25 C6 H6 105.6 . . ?
C25 C6 C7 115.85(13) . . ?
O1 C7 C6 109.99(13) . . ?
O1 C7 C15 100.85(13) . . ?
O1 C7 C31 109.43(13) . . ?
C15 C7 C6 110.14(13) . . ?
C31 C7 C6 114.22(14) . . ?
C31 C7 C15 111.38(14) . . ?
O1 C8 C9 114.88(15) . . ?
N1 C8 O1 118.62(15) . . ?
N1 C8 C9 126.49(16) . . ?
C10 C9 C8 120.22(16) . . ?
C13 C9 C8 119.28(17) . . ?
C13 C9 C10 120.48(17) . . ?
C9 C10 H10 120.2 . . ?
C11 C10 C9 119.59(19) . . ?
C11 C10 H10 120.2 . . ?
C10 C11 H11 120.0 . . ?
C12 C11 C10 119.9(2) . . ?
C12 C11 H11 120.0 . . ?
C11 C12 H12 119.7 . . ?
C11 C12 C14 120.62(19) . . ?
C14 C12 H12 119.7 . . ?
C9 C13 H13 120.3 . . ?
C14 C13 C9 119.31(19) . . ?
C14 C13 H13 120.3 . . ?
C12 C14 C13 120.02(19) . . ?
C12 C14 H14 120.0 . . ?
C13 C14 H14 120.0 . . ?
O4 C15 N1 125.74(16) . . ?
O4 C15 C7 125.13(15) . . ?
N1 C15 C7 109.13(14) . . ?
C2 C16 H16A 109.5 . . ?
C2 C16 H16B 109.5 . . ?
C2 C16 H16C 109.5 . . ?
H16A C16 H16B 109.5 . . ?
H16A C16 H16C 109.5 . . ?
H16B C16 H16C 109.5 . . ?
C2 C17 H17A 109.5 . . ?
C2 C17 H17B 109.5 . . ?
C2 C17 H17C 109.5 . . ?
H17A C17 H17B 109.5 . . ?
H17A C17 H17C 109.5 . . ?
H17B C17 H17C 109.5 . . ?
O2 C18 C3 115.68(15) . . ?
O2 C18 C19 121.33(16) . . ?
C19 C18 C3 122.99(15) . . ?
C18 C19 C21 122.59(15) . . ?
C20 C19 C18 116.93(15) . . ?
C20 C19 C21 120.45(15) . . ?
C5 C20 C19 121.95(16) . . ?
C5 C20 H20 119.0 . . ?
C19 C20 H20 119.0 . . ?
C19 C21 C22 109.86(15) . . ?
C23 C21 C19 111.20(14) . . ?
C23 C21 C22 111.00(15) . . ?
C24 C21 C19 112.41(14) . . ?
C24 C21 C22 106.57(15) . . ?
C24 C21 C23 105.66(15) . . ?
C21 C22 H22A 109.5 . . ?
C21 C22 H22B 109.5 . . ?
C21 C22 H22C 109.5 . . ?
H22A C22 H22B 109.5 . . ?
H22A C22 H22C 109.5 . . ?
H22B C22 H22C 109.5 . . ?
C21 C23 H23A 109.5 . . ?
C21 C23 H23B 109.5 . . ?
C21 C23 H23C 109.5 . . ?
H23A C23 H23B 109.5 . . ?
H23A C23 H23C 109.5 . . ?
H23B C23 H23C 109.5 . . ?
C21 C24 H24A 109.5 . . ?
C21 C24 H24B 109.5 . . ?
C21 C24 H24C 109.5 . . ?
H24A C24 H24B 109.5 . . ?
H24A C24 H24C 109.5 . . ?
H24B C24 H24C 109.5 . . ?
C26 C25 C6 116.98(15) . . ?
C30 C25 C6 124.90(15) . . ?
C30 C25 C26 118.07(15) . . ?
O3 C26 C25 117.22(15) . . ?
O3 C26 C27 121.85(15) . . ?
C27 C26 C25 120.92(16) . . ?
C26 C27 H27 119.6 . . ?
C28 C27 C26 120.86(16) . . ?
C28 C27 H27 119.6 . . ?
C27 C28 H28 120.9 . . ?
C29 C28 C27 118.11(16) . . ?
C29 C28 H28 120.9 . . ?
C28 C29 Br1 119.44(13) . . ?
C28 C29 C30 121.98(16) . . ?
C30 C29 Br1 118.58(13) . . ?
C25 C30 H30 120.0 . . ?
C29 C30 C25 120.06(16) . . ?
C29 C30 H30 120.0 . . ?
C7 C31 H31A 109.5 . . ?
C7 C31 H31B 109.5 . . ?
C7 C31 H31C 109.5 . . ?
H31A C31 H31B 109.5 . . ?
H31A C31 H31C 109.5 . . ?
H31B C31 H31C 109.5 . . ?

loop_
_geom_bond_atom_site_label_1
_geom_bond_atom_site_label_2
_geom_bond_distance
_geom_bond_site_symmetry_2
_geom_bond_publ_flag
Br1 C29 1.9055(17) . ?
O1 C7 1.4623(19) . ?
O1 C8 1.343(2) . ?
O2 H2 0.8400 . ?
O2 C18 1.383(2) . ?
O3 H3 0.8400 . ?
O3 C26 1.365(2) . ?
O4 C15 1.216(2) . ?
N1 C8 1.300(2) . ?
N1 C15 1.395(2) . ?
C1 H1A 0.9800 . ?
C1 H1B 0.9800 . ?
C1 H1C 0.9800 . ?
C1 C2 1.537(3) . ?
C2 C3 1.542(2) . ?
C2 C16 1.539(2) . ?
C2 C17 1.537(3) . ?
C3 C4 1.395(2) . ?
C3 C18 1.412(2) . ?
C4 H4 0.9500 . ?
C4 C5 1.388(2) . ?
C5 C6 1.526(2) . ?
C5 C20 1.392(2) . ?
C6 H6 1.0000 . ?
C6 C7 1.542(2) . ?
C6 C25 1.524(2) . ?
C7 C15 1.535(2) . ?
C7 C31 1.516(2) . ?
C8 C9 1.463(2) . ?
C9 C10 1.398(3) . ?
C9 C13 1.395(3) . ?
C10 H10 0.9500 . ?
C10 C11 1.386(3) . ?
C11 H11 0.9500 . ?
C11 C12 1.386(3) . ?
C12 H12 0.9500 . ?
C12 C14 1.388(3) . ?
C13 H13 0.9500 . ?
C13 C14 1.392(3) . ?
C14 H14 0.9500 . ?
C16 H16A 0.9800 . ?
C16 H16B 0.9800 . ?
C16 H16C 0.9800 . ?
C17 H17A 0.9800 . ?
C17 H17B 0.9800 . ?
C17 H17C 0.9800 . ?
C18 C19 1.410(2) . ?
C19 C20 1.399(2) . ?
C19 C21 1.546(2) . ?
C20 H20 0.9500 . ?
C21 C22 1.548(2) . ?
C21 C23 1.543(2) . ?
C21 C24 1.536(3) . ?
C22 H22A 0.9800 . ?
C22 H22B 0.9800 . ?
C22 H22C 0.9800 . ?
C23 H23A 0.9800 . ?
C23 H23B 0.9800 . ?
C23 H23C 0.9800 . ?
C24 H24A 0.9800 . ?
C24 H24B 0.9800 . ?
C24 H24C 0.9800 . ?
C25 C26 1.402(2) . ?
C25 C30 1.395(2) . ?
C26 C27 1.390(2) . ?
C27 H27 0.9500 . ?
C27 C28 1.388(2) . ?
C28 H28 0.9500 . ?
C28 C29 1.382(3) . ?
C29 C30 1.391(2) . ?
C30 H30 0.9500 . ?
C31 H31A 0.9800 . ?
C31 H31B 0.9800 . ?
C31 H31C 0.9800 . ?

loop_
_geom_torsion_atom_site_label_1
_geom_torsion_atom_site_label_2
_geom_torsion_atom_site_label_3
_geom_torsion_atom_site_label_4
_geom_torsion
_geom_torsion_site_symmetry_1
_geom_torsion_site_symmetry_2
_geom_torsion_site_symmetry_3
_geom_torsion_site_symmetry_4
_geom_torsion_publ_flag
Br1 C29 C30 C25 -179.24(13) . . . . ?
O1 C7 C15 O4 -175.35(16) . . . . ?
O1 C7 C15 N1 3.56(17) . . . . ?
O1 C8 C9 C10 -18.5(2) . . . . ?
O1 C8 C9 C13 159.79(16) . . . . ?
O2 C18 C19 C20 -179.49(15) . . . . ?
O2 C18 C19 C21 -1.5(3) . . . . ?
O3 C26 C27 C28 178.93(16) . . . . ?
N1 C8 C9 C10 162.30(17) . . . . ?
N1 C8 C9 C13 -19.4(3) . . . . ?
C1 C2 C3 C4 -119.55(18) . . . . ?
C1 C2 C3 C18 59.5(2) . . . . ?
C2 C3 C4 C5 178.35(15) . . . . ?
C2 C3 C18 O2 1.5(2) . . . . ?
C2 C3 C18 C19 -177.92(16) . . . . ?
C3 C4 C5 C6 178.85(15) . . . . ?
C3 C4 C5 C20 -0.7(2) . . . . ?
C3 C18 C19 C20 -0.1(3) . . . . ?
C3 C18 C19 C21 177.92(16) . . . . ?
C4 C3 C18 O2 -179.39(15) . . . . ?
C4 C3 C18 C19 1.2(3) . . . . ?
C4 C5 C6 C7 -105.73(17) . . . . ?
C4 C5 C6 C25 122.71(16) . . . . ?
C4 C5 C20 C19 1.9(2) . . . . ?
C5 C6 C7 O1 -63.91(17) . . . . ?
C5 C6 C7 C15 46.38(18) . . . . ?
C5 C6 C7 C31 172.59(14) . . . . ?
C5 C6 C25 C26 -80.01(18) . . . . ?
C5 C6 C25 C30 97.34(19) . . . . ?
C6 C5 C20 C19 -177.65(15) . . . . ?
C6 C7 C15 O4 68.5(2) . . . . ?
C6 C7 C15 N1 -112.62(15) . . . . ?
C6 C25 C26 O3 -0.9(2) . . . . ?
C6 C25 C26 C27 177.81(15) . . . . ?
C6 C25 C30 C29 -178.00(15) . . . . ?
C7 O1 C8 N1 3.95(19) . . . . ?
C7 O1 C8 C9 -175.35(14) . . . . ?
C7 C6 C25 C26 150.43(15) . . . . ?
C7 C6 C25 C30 -32.2(2) . . . . ?
C8 O1 C7 C6 112.12(14) . . . . ?
C8 O1 C7 C15 -4.16(15) . . . . ?
C8 O1 C7 C31 -121.63(14) . . . . ?
C8 N1 C15 O4 177.37(17) . . . . ?
C8 N1 C15 C7 -1.53(18) . . . . ?
C8 C9 C10 C11 179.20(17) . . . . ?
C8 C9 C13 C14 -177.57(17) . . . . ?
C9 C10 C11 C12 -1.8(3) . . . . ?
C9 C13 C14 C12 -1.5(3) . . . . ?
C10 C9 C13 C14 0.7(3) . . . . ?
C10 C11 C12 C14 1.1(3) . . . . ?
C11 C12 C14 C13 0.6(3) . . . . ?
C13 C9 C10 C11 1.0(3) . . . . ?
C15 N1 C8 O1 -1.5(2) . . . . ?
C15 N1 C8 C9 177.71(16) . . . . ?
C16 C2 C3 C4 118.42(17) . . . . ?
C16 C2 C3 C18 -62.5(2) . . . . ?
C17 C2 C3 C4 -0.3(2) . . . . ?
C17 C2 C3 C18 178.77(16) . . . . ?
C18 C3 C4 C5 -0.7(2) . . . . ?
C18 C19 C20 C5 -1.5(2) . . . . ?
C18 C19 C21 C22 -61.9(2) . . . . ?
C18 C19 C21 C23 61.3(2) . . . . ?
C18 C19 C21 C24 179.57(16) . . . . ?
C20 C5 C6 C7 73.85(19) . . . . ?
C20 C5 C6 C25 -57.7(2) . . . . ?
C20 C19 C21 C22 115.97(18) . . . . ?
C20 C19 C21 C23 -120.74(17) . . . . ?
C20 C19 C21 C24 -2.5(2) . . . . ?
C21 C19 C20 C5 -179.55(15) . . . . ?
C25 C6 C7 O1 65.37(17) . . . . ?
C25 C6 C7 C15 175.66(13) . . . . ?
C25 C6 C7 C31 -58.13(19) . . . . ?
C25 C26 C27 C28 0.2(3) . . . . ?
C26 C25 C30 C29 -0.7(2) . . . . ?
C26 C27 C28 C29 -0.3(3) . . . . ?
C27 C28 C29 Br1 179.74(13) . . . . ?
C27 C28 C29 C30 -0.1(3) . . . . ?
C28 C29 C30 C25 0.6(3) . . . . ?
C30 C25 C26 O3 -178.48(15) . . . . ?
C30 C25 C26 C27 0.3(2) . . . . ?
C31 C7 C15 O4 -59.3(2) . . . . ?
C31 C7 C15 N1 119.59(15) . . . . ?
